data_2236261
loop_
_publ_author_name
'Fun, Hoong-Kun'
'Quah, Ching Kheng'
'Nayak, Prakash S.'
'Narayana, B.'
'Sarojini, B. K.'

_publ_section_title
;
 2,2-Diphenyl-<i>N</i>-(2,4,5-trichlorophenyl)acetamide
;
_journal_coeditor_code HB6924
_journal_issue 9
_journal_name_full 'Acta Crystallographica Section E'
_journal_page_first o2659
_journal_page_last o2660
_journal_paper_doi 10.1107/S160053681203440X
_journal_volume 68
_journal_year 2012
_chemical_formula_iupac 'C20 H14 Cl3 N O'
_chemical_formula_moiety 'C20 H14 Cl3 N O'
_chemical_formula_sum 'C20 H14 Cl3 N O'
_chemical_formula_weight 390.67
_chemical_name_systematic
;
2,2-Diphenyl-<i>N</i>-(2,4,5-trichlorophenyl)acetamide
;
_space_group_IT_number 61
_symmetry_cell_setting orthorhombic
_symmetry_space_group_name_Hall '-P 2ac 2ab'
_symmetry_space_group_name_H-M 'P b c a'
_atom_sites_solution_hydrogens geom
_atom_sites_solution_primary direct
_atom_sites_solution_secondary difmap
_audit_creation_method SHELXL-97
_cell_angle_alpha 90.00
_cell_angle_beta 90.00
_cell_angle_gamma 90.00
_cell_formula_units_Z 16
_cell_length_a 18.6630(16)
_cell_length_b 17.1713(15)
_cell_length_c 22.5648(19)
_cell_measurement_reflns_used 6747
_cell_measurement_temperature 100
_cell_measurement_theta_max 29.87
_cell_measurement_theta_min 2.42
_cell_volume 7231.3(11)
_computing_cell_refinement 'SAINT (Bruker, 2009)'
_computing_data_collection 'APEX2 (Bruker, 2009)'
_computing_data_reduction 'SAINT (Bruker, 2009)'
_computing_molecular_graphics 'SHELXTL (Sheldrick, 2008)'
_computing_publication_material 'SHELXTL (Sheldrick, 2008) and PLATON (Spek, 2009)'
_computing_structure_refinement 'SHELXTL (Sheldrick, 2008)'
_computing_structure_solution 'SHELXTL (Sheldrick, 2008)'
_diffrn_ambient_temperature 100
_diffrn_measured_fraction_theta_full 0.997
_diffrn_measured_fraction_theta_max 0.997
_diffrn_measurement_device_type 'Bruker SMART APEXII DUO CCD'
_diffrn_measurement_method '\f and \w scans'
_diffrn_radiation_monochromator graphite
_diffrn_radiation_source 'fine-focus sealed tube'
_diffrn_radiation_type MoK\a
_diffrn_radiation_wavelength 0.71073
_diffrn_reflns_av_R_equivalents 0.0758
_diffrn_reflns_av_sigmaI/netI 0.0660
_diffrn_reflns_limit_h_max 25
_diffrn_reflns_limit_h_min -26
_diffrn_reflns_limit_k_max 24
_diffrn_reflns_limit_k_min -15
_diffrn_reflns_limit_l_max 31
_diffrn_reflns_limit_l_min -28
_diffrn_reflns_number 45180
_diffrn_reflns_theta_full 30.18
_diffrn_reflns_theta_max 30.18
_diffrn_reflns_theta_min 1.80
_diffrn_standards_number 0
_exptl_absorpt_coefficient_mu 0.514
_exptl_absorpt_correction_T_max 0.9461
_exptl_absorpt_correction_T_min 0.8301
_exptl_absorpt_correction_type multi-scan
_exptl_absorpt_process_details '(<i>SADABS</i>; Bruker, 2009)'
_exptl_crystal_colour colourless
_exptl_crystal_density_diffrn 1.435
_exptl_crystal_density_method 'not measured'
_exptl_crystal_description needle
_exptl_crystal_F_000 3200
_exptl_crystal_size_max 0.38
_exptl_crystal_size_mid 0.14
_exptl_crystal_size_min 0.11
_refine_diff_density_max 0.516
_refine_diff_density_min -0.485
_refine_ls_extinction_method none
_refine_ls_goodness_of_fit_ref 1.018
_refine_ls_hydrogen_treatment mixed
_refine_ls_matrix_type full
_refine_ls_number_parameters 459
_refine_ls_number_reflns 10676
_refine_ls_number_restraints 0
_refine_ls_restrained_S_all 1.018
_refine_ls_R_factor_all 0.0808
_refine_ls_R_factor_gt 0.0467
_refine_ls_shift/su_max 0.001
_refine_ls_shift/su_mean 0.001
_refine_ls_structure_factor_coef Fsqd
_refine_ls_weighting_details 'calc w=1/[\s^2^(Fo^2^)+(0.0465P)^2^+2.0216P] where P=(Fo^2^+2Fc^2^)/3'
_refine_ls_weighting_scheme calc
_refine_ls_wR_factor_gt 0.0992
_refine_ls_wR_factor_ref 0.1136
_reflns_number_gt 7536
_reflns_number_total 10676
_reflns_threshold_expression I>2\s(I)
_cod_data_source_file hb6924.cif
_cod_data_source_block I
_cod_database_code 2236261
_cod_database_fobs_code 2236261

loop_
_symmetry_equiv_pos_as_xyz
'x, y, z'
'-x+1/2, -y, z+1/2'
'-x, y+1/2, -z+1/2'
'x+1/2, -y+1/2, -z'
'-x, -y, -z'
'x-1/2, y, -z-1/2'
'x, -y-1/2, z-1/2'
'-x-1/2, y-1/2, z'

loop_
_atom_site_type_symbol
_atom_site_label
_atom_site_fract_x
_atom_site_fract_y
_atom_site_fract_z
_atom_site_U_iso_or_equiv
_atom_site_adp_type
_atom_site_calc_flag
_atom_site_refinement_flags
_atom_site_occupancy
_atom_site_symmetry_multiplicity
Cl Cl1A 0.25176(2) 0.93641(3) 0.13414(2) 0.01907(10) Uani d . 1 1
Cl Cl2A 0.27575(3) 1.19747(3) 0.00787(2) 0.02842(12) Uani d . 1 1
Cl Cl3A 0.36832(3) 1.27469(3) 0.11150(2) 0.02949(12) Uani d . 1 1
O O1A 0.23516(6) 1.01068(8) 0.26465(6) 0.0181(3) Uani d . 1 1
N N1A 0.34664(8) 1.01920(9) 0.22602(7) 0.0137(3) Uani d . 1 1
C C1A 0.28328(10) 0.83104(12) 0.27665(9) 0.0210(4) Uani d . 1 1
H H1AA 0.2713 0.8590 0.2417 0.025 Uiso calc R 1 1
C C2A 0.27020(11) 0.75132(13) 0.27947(9) 0.0246(4) Uani d . 1 1
H H2AA 0.2492 0.7256 0.2465 0.030 Uiso calc R 1 1
C C3A 0.28742(10) 0.70921(12) 0.32957(9) 0.0236(4) Uani d . 1 1
H H3AA 0.2783 0.6548 0.3314 0.028 Uiso calc R 1 1
C C4A 0.31836(11) 0.74771(13) 0.37728(9) 0.0265(4) Uani d . 1 1
H H4AA 0.3308 0.7194 0.4119 0.032 Uiso calc R 1 1
C C5A 0.33122(11) 0.82721(12) 0.37473(8) 0.0217(4) Uani d . 1 1
H H5AA 0.3523 0.8527 0.4077 0.026 Uiso calc R 1 1
C C6A 0.31349(9) 0.87024(11) 0.32420(8) 0.0150(3) Uani d . 1 1
C C7A 0.33187(9) 0.95686(10) 0.32258(7) 0.0131(3) Uani d . 1 1
H H7AA 0.3852 0.9615 0.3198 0.016 Uiso calc R 1 1
C C8A 0.30808(9) 1.00164(11) 0.37751(8) 0.0149(3) Uani d . 1 1
C C9A 0.23862(10) 0.99421(12) 0.39993(8) 0.0208(4) Uani d . 1 1
H H9AA 0.2064 0.9578 0.3828 0.025 Uiso calc R 1 1
C C10A 0.21668(12) 1.04027(13) 0.44749(9) 0.0281(5) Uani d . 1 1
H H10A 0.1692 1.0357 0.4623 0.034 Uiso calc R 1 1
C C11A 0.26365(14) 1.09258(14) 0.47326(9) 0.0345(6) Uani d . 1 1
H H11A 0.2483 1.1241 0.5055 0.041 Uiso calc R 1 1
C C12A 0.33262(14) 1.09906(13) 0.45230(10) 0.0323(5) Uani d . 1 1
H H12A 0.3651 1.1342 0.4706 0.039 Uiso calc R 1 1
C C13A 0.35485(11) 1.05418(12) 0.40421(9) 0.0233(4) Uani d . 1 1
H H13A 0.4023 1.0595 0.3895 0.028 Uiso calc R 1 1
C C14A 0.29980(9) 0.99760(10) 0.26836(7) 0.0129(3) Uani d . 1 1
C C15A 0.32606(9) 1.06227(11) 0.17496(7) 0.0135(3) Uani d . 1 1
C C16A 0.28376(9) 1.03068(11) 0.12995(8) 0.0148(3) Uani d . 1 1
C C17A 0.26736(10) 1.07342(12) 0.07947(8) 0.0185(4) Uani d . 1 1
H H17A 0.2379 1.0514 0.0495 0.022 Uiso calc R 1 1
C C18A 0.29391(10) 1.14804(12) 0.07292(8) 0.0185(4) Uani d . 1 1
C C19A 0.33520(10) 1.18112(11) 0.11770(8) 0.0189(4) Uani d . 1 1
C C20A 0.35102(9) 1.13825(11) 0.16837(8) 0.0171(4) Uani d . 1 1
H H20A 0.3792 1.1611 0.1988 0.020 Uiso calc R 1 1
Cl Cl1B 0.03020(3) 0.94169(3) 0.09896(2) 0.02343(11) Uani d . 1 1
Cl Cl2B 0.05234(3) 1.22599(4) 0.00236(2) 0.03695(14) Uani d . 1 1
Cl Cl3B 0.14530(3) 1.28165(3) 0.11307(2) 0.02957(12) Uani d . 1 1
O O1B -0.01287(6) 1.01048(8) 0.22632(6) 0.0165(3) Uani d . 1 1
N N1B 0.10563(8) 1.01476(9) 0.20494(7) 0.0149(3) Uani d . 1 1
C C1B 0.00063(12) 0.83378(13) 0.25576(9) 0.0279(5) Uani d . 1 1
H H1BA -0.0283 0.8675 0.2325 0.034 Uiso calc R 1 1
C C2B -0.01116(14) 0.75387(14) 0.25393(11) 0.0385(6) Uani d . 1 1
H H2BA -0.0481 0.7332 0.2296 0.046 Uiso calc R 1 1
C C3B 0.03066(13) 0.70482(13) 0.28732(13) 0.0423(7) Uani d . 1 1
H H3BA 0.0223 0.6503 0.2863 0.051 Uiso calc R 1 1
C C4B 0.08436(13) 0.73425(14) 0.32218(14) 0.0465(7) Uani d . 1 1
H H4BA 0.1135 0.7001 0.3449 0.056 Uiso calc R 1 1
C C5B 0.09604(11) 0.81390(13) 0.32417(11) 0.0333(5) Uani d . 1 1
H H5BA 0.1333 0.8340 0.3485 0.040 Uiso calc R 1 1
C C6B 0.05443(9) 0.86469(11) 0.29132(8) 0.0187(4) Uani d . 1 1
C C7B 0.06907(9) 0.95122(10) 0.29632(8) 0.0144(3) Uani d . 1 1
H H7BA 0.1218 0.9576 0.3024 0.017 Uiso calc R 1 1
C C8B 0.03170(9) 0.99156(11) 0.34826(8) 0.0171(4) Uani d . 1 1
C C9B -0.01905(10) 0.95404(13) 0.38322(9) 0.0249(4) Uani d . 1 1
H H9BA -0.0318 0.9016 0.3751 0.030 Uiso calc R 1 1
C C10B -0.05113(12) 0.99360(17) 0.43017(9) 0.0370(6) Uani d . 1 1
H H10B -0.0853 0.9676 0.4543 0.044 Uiso calc R 1 1
C C11B -0.03377(13) 1.06999(18) 0.44199(10) 0.0423(7) Uani d . 1 1
H H11B -0.0557 1.0965 0.4742 0.051 Uiso calc R 1 1
C C12B 0.01588(13) 1.10794(16) 0.40664(11) 0.0413(6) Uani d . 1 1
H H12B 0.0276 1.1608 0.4142 0.050 Uiso calc R 1 1
C C13B 0.04849(12) 1.06879(13) 0.36023(10) 0.0295(5) Uani d . 1 1
H H13B 0.0827 1.0951 0.3363 0.035 Uiso calc R 1 1
C C14B 0.04969(9) 0.99439(10) 0.23948(8) 0.0133(3) Uani d . 1 1
C C15B 0.09611(9) 1.06242(11) 0.15425(8) 0.0151(3) Uani d . 1 1
C C16B 0.05996(10) 1.03687(11) 0.10398(8) 0.0169(4) Uani d . 1 1
C C17B 0.04756(10) 1.08745(12) 0.05716(8) 0.0220(4) Uani d . 1 1
H H17B 0.0220 1.0700 0.0233 0.026 Uiso calc R 1 1
C C18B 0.07236(10) 1.16331(12) 0.05979(8) 0.0221(4) Uani d . 1 1
C C19B 0.11177(10) 1.18824(11) 0.10842(9) 0.0200(4) Uani d . 1 1
C C20B 0.12309(9) 1.13779(11) 0.15547(8) 0.0178(4) Uani d . 1 1
H H20B 0.1496 1.1550 0.1889 0.021 Uiso calc R 1 1
H H1NA 0.3879(12) 1.0179(13) 0.2313(10) 0.024(6) Uiso d . 1 1
H H1NB 0.1474(12) 1.0101(13) 0.2186(10) 0.022(6) Uiso d . 1 1

loop_
_atom_site_aniso_label
_atom_site_aniso_U_11
_atom_site_aniso_U_22
_atom_site_aniso_U_33
_atom_site_aniso_U_12
_atom_site_aniso_U_13
_atom_site_aniso_U_23
Cl1A 0.0270(2) 0.0140(2) 0.0162(2) -0.00103(17) -0.00160(17) -0.00142(16)
Cl2A 0.0418(3) 0.0240(3) 0.0194(2) 0.0052(2) -0.0025(2) 0.00825(19)
Cl3A 0.0362(3) 0.0173(2) 0.0349(3) -0.0061(2) -0.0022(2) 0.0071(2)
O1A 0.0105(6) 0.0288(8) 0.0151(6) 0.0016(5) -0.0005(5) 0.0017(5)
N1A 0.0081(7) 0.0183(8) 0.0146(7) 0.0008(6) 0.0000(5) 0.0031(6)
C1A 0.0255(9) 0.0192(10) 0.0183(9) -0.0003(8) -0.0026(8) 0.0003(7)
C2A 0.0264(10) 0.0216(11) 0.0257(10) -0.0030(8) -0.0025(8) -0.0063(8)
C3A 0.0233(9) 0.0151(10) 0.0325(11) -0.0017(8) 0.0054(8) -0.0011(8)
C4A 0.0342(11) 0.0205(11) 0.0248(11) -0.0007(9) 0.0000(8) 0.0048(8)
C5A 0.0281(10) 0.0199(10) 0.0172(9) -0.0021(8) -0.0035(8) 0.0014(8)
C6A 0.0116(7) 0.0163(9) 0.0169(9) 0.0007(7) 0.0025(6) -0.0007(7)
C7A 0.0097(7) 0.0166(9) 0.0129(8) -0.0008(6) -0.0004(6) 0.0017(7)
C8A 0.0196(8) 0.0139(9) 0.0113(8) 0.0011(7) -0.0020(6) 0.0023(6)
C9A 0.0233(9) 0.0242(11) 0.0150(9) 0.0021(8) 0.0021(7) 0.0024(8)
C10A 0.0366(12) 0.0296(12) 0.0182(10) 0.0110(10) 0.0091(8) 0.0058(8)
C11A 0.0682(17) 0.0205(12) 0.0149(10) 0.0140(11) 0.0021(10) 0.0006(8)
C12A 0.0540(15) 0.0186(11) 0.0242(11) -0.0014(10) -0.0103(10) -0.0036(9)
C13A 0.0288(10) 0.0192(10) 0.0217(10) -0.0007(8) -0.0068(8) -0.0001(8)
C14A 0.0118(7) 0.0141(9) 0.0126(8) -0.0006(6) -0.0008(6) -0.0012(6)
C15A 0.0108(7) 0.0171(9) 0.0125(8) 0.0032(6) 0.0023(6) -0.0010(7)
C16A 0.0156(8) 0.0136(9) 0.0152(8) 0.0030(7) 0.0021(6) -0.0012(7)
C17A 0.0213(9) 0.0199(10) 0.0143(9) 0.0041(7) -0.0002(7) -0.0017(7)
C18A 0.0208(9) 0.0199(10) 0.0149(9) 0.0063(7) 0.0022(7) 0.0036(7)
C19A 0.0196(9) 0.0147(9) 0.0224(9) 0.0006(7) 0.0035(7) 0.0025(7)
C20A 0.0157(8) 0.0192(10) 0.0163(9) 0.0014(7) 0.0022(7) -0.0002(7)
Cl1B 0.0310(2) 0.0175(2) 0.0218(2) -0.00232(19) -0.00480(19) -0.00196(18)
Cl2B 0.0515(3) 0.0325(3) 0.0269(3) 0.0077(3) 0.0011(2) 0.0155(2)
Cl3B 0.0337(3) 0.0162(2) 0.0388(3) -0.0046(2) 0.0087(2) 0.0030(2)
O1B 0.0105(5) 0.0190(7) 0.0202(7) 0.0003(5) -0.0017(5) 0.0006(5)
N1B 0.0090(7) 0.0190(8) 0.0166(8) -0.0003(6) -0.0006(6) 0.0040(6)
C1B 0.0356(11) 0.0189(11) 0.0294(11) -0.0075(9) 0.0040(9) -0.0025(8)
C2B 0.0474(14) 0.0222(12) 0.0457(14) -0.0140(11) 0.0154(11) -0.0112(10)
C3B 0.0407(13) 0.0121(11) 0.0743(19) -0.0034(10) 0.0377(13) -0.0022(11)
C4B 0.0315(12) 0.0209(13) 0.087(2) 0.0072(10) 0.0160(13) 0.0204(13)
C5B 0.0228(10) 0.0209(11) 0.0562(15) 0.0019(9) -0.0001(10) 0.0132(10)
C6B 0.0165(8) 0.0146(9) 0.0249(10) 0.0015(7) 0.0077(7) 0.0009(7)
C7B 0.0106(7) 0.0141(9) 0.0184(9) -0.0005(6) 0.0000(6) 0.0014(7)
C8B 0.0156(8) 0.0194(10) 0.0165(9) 0.0049(7) -0.0047(7) -0.0011(7)
C9B 0.0220(9) 0.0321(12) 0.0207(10) 0.0073(8) 0.0013(8) 0.0046(8)
C10B 0.0299(11) 0.0636(19) 0.0175(10) 0.0184(11) 0.0025(9) 0.0057(11)
C11B 0.0391(13) 0.068(2) 0.0196(11) 0.0304(13) -0.0111(10) -0.0171(11)
C12B 0.0428(14) 0.0407(15) 0.0404(14) 0.0151(12) -0.0165(11) -0.0225(12)
C13B 0.0303(11) 0.0264(12) 0.0319(12) -0.0005(9) -0.0056(9) -0.0088(9)
C14B 0.0116(7) 0.0102(8) 0.0180(8) -0.0024(6) 0.0000(6) -0.0023(6)
C15B 0.0119(8) 0.0171(9) 0.0162(8) 0.0017(7) 0.0006(6) 0.0023(7)
C16B 0.0170(8) 0.0159(9) 0.0178(9) 0.0007(7) 0.0006(7) 0.0005(7)
C17B 0.0261(10) 0.0240(11) 0.0158(9) 0.0009(8) -0.0028(7) 0.0017(8)
C18B 0.0253(10) 0.0233(11) 0.0178(9) 0.0051(8) 0.0037(7) 0.0071(8)
C19B 0.0180(8) 0.0164(10) 0.0257(10) 0.0001(7) 0.0074(7) 0.0020(8)
C20B 0.0128(8) 0.0194(10) 0.0211(9) -0.0014(7) 0.0022(7) 0.0005(7)

loop_
_atom_type_symbol
_atom_type_description
_atom_type_scat_dispersion_real
_atom_type_scat_dispersion_imag
_atom_type_scat_source
C C 0.0033 0.0016 'International Tables Vol C Tables 4.2.6.8 and 6.1.1.4'
H H 0.0000 0.0000 'International Tables Vol C Tables 4.2.6.8 and 6.1.1.4'
N N 0.0061 0.0033 'International Tables Vol C Tables 4.2.6.8 and 6.1.1.4'
O O 0.0106 0.0060 'International Tables Vol C Tables 4.2.6.8 and 6.1.1.4'
Cl Cl 0.1484 0.1585 'International Tables Vol C Tables 4.2.6.8 and 6.1.1.4'

loop_
_geom_angle_atom_site_label_1
_geom_angle_atom_site_label_2
_geom_angle_atom_site_label_3
_geom_angle
C14A N1A C15A 122.86(14)
C14A N1A H1NA 121.7(17)
C15A N1A H1NA 113.9(17)
C6A C1A C2A 120.89(18)
C6A C1A H1AA 119.6
C2A C1A H1AA 119.6
C3A C2A C1A 120.80(19)
C3A C2A H2AA 119.6
C1A C2A H2AA 119.6
C2A C3A C4A 118.83(19)
C2A C3A H3AA 120.6
C4A C3A H3AA 120.6
C5A C4A C3A 120.55(19)
C5A C4A H4AA 119.7
C3A C4A H4AA 119.7
C4A C5A C6A 120.85(18)
C4A C5A H5AA 119.6
C6A C5A H5AA 119.6
C1A C6A C5A 118.08(18)
C1A C6A C7A 123.08(16)
C5A C6A C7A 118.76(16)
C8A C7A C6A 113.98(14)
C8A C7A C14A 107.78(14)
C6A C7A C14A 112.10(14)
C8A C7A H7AA 107.6
C6A C7A H7AA 107.6
C14A C7A H7AA 107.6
C13A C8A C9A 118.95(18)
C13A C8A C7A 119.73(16)
C9A C8A C7A 121.23(16)
C10A C9A C8A 119.9(2)
C10A C9A H9AA 120.0
C8A C9A H9AA 120.0
C11A C10A C9A 120.4(2)
C11A C10A H10A 119.8
C9A C10A H10A 119.8
C12A C11A C10A 120.1(2)
C12A C11A H11A 120.0
C10A C11A H11A 120.0
C11A C12A C13A 120.1(2)
C11A C12A H12A 120.0
C13A C12A H12A 120.0
C8A C13A C12A 120.6(2)
C8A C13A H13A 119.7
C12A C13A H13A 119.7
O1A C14A N1A 122.55(16)
O1A C14A C7A 121.42(15)
N1A C14A C7A 116.03(14)
C20A C15A C16A 118.39(16)
C20A C15A N1A 118.89(16)
C16A C15A N1A 122.68(16)
C17A C16A C15A 121.05(17)
C17A C16A Cl1A 117.62(14)
C15A C16A Cl1A 121.32(14)
C18A C17A C16A 119.91(18)
C18A C17A H17A 120.0
C16A C17A H17A 120.0
C17A C18A C19A 119.95(17)
C17A C18A Cl2A 118.41(15)
C19A C18A Cl2A 121.63(15)
C20A C19A C18A 119.87(18)
C20A C19A Cl3A 118.87(15)
C18A C19A Cl3A 121.26(15)
C19A C20A C15A 120.80(17)
C19A C20A H20A 119.6
C15A C20A H20A 119.6
C14B N1B C15B 121.26(15)
C14B N1B H1NB 118.6(15)
C15B N1B H1NB 117.9(15)
C2B C1B C6B 120.5(2)
C2B C1B H1BA 119.7
C6B C1B H1BA 119.7
C3B C2B C1B 119.9(2)
C3B C2B H2BA 120.0
C1B C2B H2BA 120.0
C4B C3B C2B 120.3(2)
C4B C3B H3BA 119.9
C2B C3B H3BA 119.9
C3B C4B C5B 119.8(2)
C3B C4B H4BA 120.1
C5B C4B H4BA 120.1
C6B C5B C4B 121.1(2)
C6B C5B H5BA 119.4
C4B C5B H5BA 119.4
C5B C6B C1B 118.3(2)
C5B C6B C7B 118.50(18)
C1B C6B C7B 123.21(17)
C6B C7B C14B 111.80(15)
C6B C7B C8B 114.76(15)
C14B C7B C8B 108.43(14)
C6B C7B H7BA 107.2
C14B C7B H7BA 107.2
C8B C7B H7BA 107.2
C13B C8B C9B 119.05(19)
C13B C8B C7B 118.58(17)
C9B C8B C7B 122.36(18)
C8B C9B C10B 119.9(2)
C8B C9B H9BA 120.1
C10B C9B H9BA 120.1
C11B C10B C9B 120.7(2)
C11B C10B H10B 119.7
C9B C10B H10B 119.7
C10B C11B C12B 119.6(2)
C10B C11B H11B 120.2
C12B C11B H11B 120.2
C13B C12B C11B 120.1(2)
C13B C12B H12B 120.0
C11B C12B H12B 120.0
C12B C13B C8B 120.7(2)
C12B C13B H13B 119.6
C8B C13B H13B 119.6
O1B C14B N1B 122.29(16)
O1B C14B C7B 122.34(15)
N1B C14B C7B 115.37(14)
C20B C15B C16B 119.08(17)
C20B C15B N1B 118.45(16)
C16B C15B N1B 122.46(17)
C17B C16B C15B 120.31(18)
C17B C16B Cl1B 119.22(15)
C15B C16B Cl1B 120.47(14)
C18B C17B C16B 120.06(18)
C18B C17B H17B 120.0
C16B C17B H17B 120.0
C17B C18B C19B 120.09(17)
C17B C18B Cl2B 118.85(15)
C19B C18B Cl2B 121.06(16)
C20B C19B C18B 119.56(18)
C20B C19B Cl3B 118.63(15)
C18B C19B Cl3B 121.79(15)
C19B C20B C15B 120.78(18)
C19B C20B H20B 119.6
C15B C20B H20B 119.6

loop_
_geom_bond_atom_site_label_1
_geom_bond_atom_site_label_2
_geom_bond_distance
Cl1A C16A 1.7280(19)
Cl2A C18A 1.7290(19)
Cl3A C19A 1.727(2)
O1A C14A 1.230(2)
N1A C14A 1.347(2)
N1A C15A 1.422(2)
N1A H1NA 0.78(2)
C1A C6A 1.387(3)
C1A C2A 1.392(3)
C1A H1AA 0.9500
C2A C3A 1.380(3)
C2A H2AA 0.9500
C3A C4A 1.389(3)
C3A H3AA 0.9500
C4A C5A 1.387(3)
C4A H4AA 0.9500
C5A C6A 1.398(3)
C5A H5AA 0.9500
C6A C7A 1.527(2)
C7A C8A 1.525(2)
C7A C14A 1.531(2)
C7A H7AA 1.0000
C8A C13A 1.392(3)
C8A C9A 1.397(3)
C9A C10A 1.395(3)
C9A H9AA 0.9500
C10A C11A 1.383(3)
C10A H10A 0.9500
C11A C12A 1.376(3)
C11A H11A 0.9500
C12A C13A 1.394(3)
C12A H12A 0.9500
C13A H13A 0.9500
C15A C20A 1.393(3)
C15A C16A 1.396(2)
C16A C17A 1.389(3)
C17A C18A 1.382(3)
C17A H17A 0.9500
C18A C19A 1.392(3)
C19A C20A 1.392(3)
C20A H20A 0.9500
Cl1B C16B 1.730(2)
Cl2B C18B 1.7255(19)
Cl3B C19B 1.725(2)
O1B C14B 1.236(2)
N1B C14B 1.349(2)
N1B C15B 1.417(2)
N1B H1NB 0.84(2)
C1B C2B 1.390(3)
C1B C6B 1.391(3)
C1B H1BA 0.9500
C2B C3B 1.373(4)
C2B H2BA 0.9500
C3B C4B 1.371(4)
C3B H3BA 0.9500
C4B C5B 1.386(3)
C4B H4BA 0.9500
C5B C6B 1.383(3)
C5B H5BA 0.9500
C6B C7B 1.515(3)
C7B C14B 1.525(2)
C7B C8B 1.530(2)
C7B H7BA 1.0000
C8B C13B 1.389(3)
C8B C9B 1.391(3)
C9B C10B 1.394(3)
C9B H9BA 0.9500
C10B C11B 1.377(4)
C10B H10B 0.9500
C11B C12B 1.385(4)
C11B H11B 0.9500
C12B C13B 1.385(3)
C12B H12B 0.9500
C13B H13B 0.9500
C15B C20B 1.389(3)
C15B C16B 1.391(2)
C16B C17B 1.387(3)
C17B C18B 1.384(3)
C17B H17B 0.9500
C18B C19B 1.389(3)
C19B C20B 1.386(3)
C20B H20B 0.9500

loop_
_geom_hbond_atom_site_label_D
_geom_hbond_atom_site_label_H
_geom_hbond_atom_site_label_A
_geom_hbond_site_symmetry_A
_geom_hbond_distance_DH
_geom_hbond_distance_HA
_geom_hbond_distance_DA
_geom_hbond_angle_DHA
_geom_hbond_publ_flag
N1A H1NA O1B 6_656 0.78(2) 2.09(2) 2.8379(19) 161(2) yes
N1B H1NB O1A . 0.84(2) 1.94(2) 2.7684(19) 168(2) yes
C7A H7AA O1B 6_656 1.00 2.33 3.234(2) 151 yes
C1B H1BA O1B . 0.95 2.48 3.116(3) 125 yes
C3B H3BA O1B 3_545 0.95 2.42 3.368(3) 172 yes
C12B H12B Cl2B 7_586 0.95 2.82 3.641(3) 145 yes
C7B H7BA O1A . 1.00 2.46 3.341(2) 147 yes

loop_
_geom_torsion_atom_site_label_1
_geom_torsion_atom_site_label_2
_geom_torsion_atom_site_label_3
_geom_torsion_atom_site_label_4
_geom_torsion
C6A C1A C2A C3A -0.4(3)
C1A C2A C3A C4A -0.2(3)
C2A C3A C4A C5A 0.5(3)
C3A C4A C5A C6A -0.1(3)
C2A C1A C6A C5A 0.8(3)
C2A C1A C6A C7A 177.36(17)
C4A C5A C6A C1A -0.5(3)
C4A C5A C6A C7A -177.25(17)
C1A C6A C7A C8A 134.20(17)
C5A C6A C7A C8A -49.2(2)
C1A C6A C7A C14A 11.4(2)
C5A C6A C7A C14A -172.01(16)
C6A C7A C8A C13A 134.90(17)
C14A C7A C8A C13A -99.99(19)
C6A C7A C8A C9A -48.6(2)
C14A C7A C8A C9A 76.5(2)
C13A C8A C9A C10A 1.4(3)
C7A C8A C9A C10A -175.14(17)
C8A C9A C10A C11A -1.0(3)
C9A C10A C11A C12A -0.5(3)
C10A C11A C12A C13A 1.4(3)
C9A C8A C13A C12A -0.4(3)
C7A C8A C13A C12A 176.15(18)
C11A C12A C13A C8A -1.0(3)
C15A N1A C14A O1A 3.2(3)
C15A N1A C14A C7A -175.56(16)
C8A C7A C14A O1A -53.7(2)
C6A C7A C14A O1A 72.6(2)
C8A C7A C14A N1A 125.16(16)
C6A C7A C14A N1A -108.62(17)
C14A N1A C15A C20A 113.08(19)
C14A N1A C15A C16A -69.2(2)
C20A C15A C16A C17A 0.6(3)
N1A C15A C16A C17A -177.11(16)
C20A C15A C16A Cl1A 179.03(13)
N1A C15A C16A Cl1A 1.3(2)
C15A C16A C17A C18A 0.9(3)
Cl1A C16A C17A C18A -177.56(14)
C16A C17A C18A C19A -2.0(3)
C16A C17A C18A Cl2A 176.97(14)
C17A C18A C19A C20A 1.5(3)
Cl2A C18A C19A C20A -177.41(14)
C17A C18A C19A Cl3A -179.15(14)
Cl2A C18A C19A Cl3A 2.0(2)
C18A C19A C20A C15A 0.1(3)
Cl3A C19A C20A C15A -179.32(13)
C16A C15A C20A C19A -1.1(3)
N1A C15A C20A C19A 176.72(16)
C6B C1B C2B C3B -0.2(3)
C1B C2B C3B C4B -0.4(3)
C2B C3B C4B C5B 0.6(4)
C3B C4B C5B C6B -0.2(4)
C4B C5B C6B C1B -0.4(3)
C4B C5B C6B C7B 178.9(2)
C2B C1B C6B C5B 0.6(3)
C2B C1B C6B C7B -178.70(18)
C5B C6B C7B C14B 150.94(17)
C1B C6B C7B C14B -29.8(2)
C5B C6B C7B C8B -85.0(2)
C1B C6B C7B C8B 94.3(2)
C6B C7B C8B C13B 172.77(17)
C14B C7B C8B C13B -61.4(2)
C6B C7B C8B C9B -8.2(2)
C14B C7B C8B C9B 117.61(18)
C13B C8B C9B C10B -1.3(3)
C7B C8B C9B C10B 179.69(17)
C8B C9B C10B C11B 0.8(3)
C9B C10B C11B C12B 0.3(3)
C10B C11B C12B C13B -0.9(3)
C11B C12B C13B C8B 0.4(3)
C9B C8B C13B C12B 0.7(3)
C7B C8B C13B C12B 179.76(18)
C15B N1B C14B O1B 6.1(3)
C15B N1B C14B C7B -173.02(16)
C6B C7B C14B O1B 77.7(2)
C8B C7B C14B O1B -49.8(2)
C6B C7B C14B N1B -103.22(18)
C8B C7B C14B N1B 129.28(16)
C14B N1B C15B C20B 110.5(2)
C14B N1B C15B C16B -68.5(2)
C20B C15B C16B C17B -3.6(3)
N1B C15B C16B C17B 175.38(17)
C20B C15B C16B Cl1B 176.16(14)
N1B C15B C16B Cl1B -4.8(2)
C15B C16B C17B C18B 1.2(3)
Cl1B C16B C17B C18B -178.54(15)
C16B C17B C18B C19B 2.1(3)
C16B C17B C18B Cl2B -176.94(15)
C17B C18B C19B C20B -3.1(3)
Cl2B C18B C19B C20B 175.99(14)
C17B C18B C19B Cl3B 178.72(15)
Cl2B C18B C19B Cl3B -2.2(2)
C18B C19B C20B C15B 0.6(3)
Cl3B C19B C20B C15B 178.91(14)
C16B C15B C20B C19B 2.7(3)
N1B C15B C20B C19B -176.36(16)

loop_
_cod_related_entry_id
_cod_related_entry_database
_cod_related_entry_code
1 ChemSpider 1403247
